data_8102896
loop_
_publ_author_name
'I. Belkyal'
'M. El Azhari'
'Y.-D. Wu'
'W. Bensch'
'K.-F. Hesse'
'W. Depmeier'

_publ_section_title
;
Crystal structure of cesium lead tetrathiophosphate, CsPbPS~4~
;
_journal_issue 2
_journal_name_full 'Zeitschrift f\"ur Kristallographie - New Crystal Structures'
_journal_page_first 127
_journal_page_last 128
_journal_volume 220
_journal_year 2005
_chemical_formula_moiety CsPbPS4
_chemical_formula_structural CsPbPS4
_chemical_formula_sum 'Cs P Pb S4'
_chemical_formula_weight 499.31
_chemical_name_systematic ' cesium lead tetrathiophosphate'
_space_group_IT_number 62
_symmetry_cell_setting orthorhombic
_symmetry_space_group_name_Hall '-P 2ac 2n'
_symmetry_space_group_name_H-M 'P n m a'
_atom_sites_solution_hydrogens geom
_atom_sites_solution_primary direct
_atom_sites_solution_secondary difmap
_audit_creation_method SHELXL-97
_cell_angle_alpha 90.00
_cell_angle_beta 90.00
_cell_angle_gamma 90.00
_cell_formula_units_Z 4
_cell_length_a 18.1852(10)
_cell_length_b 6.8085(5)
_cell_length_c 6.3518(5)
_cell_measurement_temperature 293(2)
_cell_volume 786.44(10)
_computing_structure_refinement 'SHELXL-97 (Sheldrick, 1997)'
_computing_structure_solution 'SHELXS-97 (Sheldrick, 1990)'
_diffrn_ambient_temperature 293(2)
_diffrn_measured_fraction_theta_full 0.967
_diffrn_measured_fraction_theta_max 0.967
_diffrn_radiation_monochromator graphite
_diffrn_radiation_source 'fine-focus sealed tube'
_diffrn_radiation_type MoK\a
_diffrn_radiation_wavelength 0.71073
_diffrn_reflns_av_R_equivalents 0.0595
_diffrn_reflns_av_sigmaI/netI 0.0317
_diffrn_reflns_limit_h_max 22
_diffrn_reflns_limit_h_min -24
_diffrn_reflns_limit_k_max 9
_diffrn_reflns_limit_k_min -9
_diffrn_reflns_limit_l_max 9
_diffrn_reflns_limit_l_min -9
_diffrn_reflns_number 7958
_diffrn_reflns_theta_full 30.35
_diffrn_reflns_theta_max 30.35
_diffrn_reflns_theta_min 3.40
_exptl_absorpt_coefficient_mu 27.169
_exptl_absorpt_correction_type none
_exptl_crystal_colour 'transparent yellow"'
_exptl_crystal_density_diffrn 4.217
_exptl_crystal_density_method 'not measured'
_exptl_crystal_description prism
_exptl_crystal_F_000 864
_exptl_crystal_size_max 0.12
_exptl_crystal_size_mid 0.10
_exptl_crystal_size_min 0.07
_refine_diff_density_max 1.797
_refine_diff_density_min -2.969
_refine_diff_density_rms 0.319
_refine_ls_extinction_coef 0.0097(7)
_refine_ls_extinction_expression Fc^*^=kFc[1+0.001xFc^2^\l^3^/sin(2\q)]^-1/4^
_refine_ls_extinction_method SHELXL
_refine_ls_goodness_of_fit_ref 1.027
_refine_ls_hydrogen_treatment mixed
_refine_ls_matrix_type full
_refine_ls_number_parameters 41
_refine_ls_number_reflns 1230
_refine_ls_number_restraints 0
_refine_ls_restrained_S_all 1.027
_refine_ls_R_factor_all 0.0482
_refine_ls_R_factor_gt 0.0392
_refine_ls_shift/su_max 0.000
_refine_ls_shift/su_mean 0.000
_refine_ls_structure_factor_coef Fsqd
_refine_ls_weighting_details 'calc w=1/[\s^2^(Fo^2^)+(0.0527P)^2^+8.9384P] where P=(Fo^2^+2Fc^2^)/3'
_refine_ls_weighting_scheme calc
_refine_ls_wR_factor_gt 0.0947
_refine_ls_wR_factor_ref 0.1010
_reflns_number_gt 1035
_reflns_number_total 1230
_reflns_threshold_expression >2sigma(I)
_cod_data_source_file 409821.cff
_cod_data_source_block CsPbPS4
_cod_original_formula_sum 'Cs1 P1 Pb1 S4'
_cod_database_code 8102896

loop_
_symmetry_equiv_pos_as_xyz
'x, y, z'
'-x+1/2, -y, z+1/2'
'-x, y+1/2, -z'
'x+1/2, -y+1/2, -z+1/2'
'-x, -y, -z'
'x-1/2, y, -z-1/2'
'x, -y-1/2, z'
'-x-1/2, y-1/2, z-1/2'

loop_
_atom_site_label
_atom_site_type_symbol
_atom_site_fract_x
_atom_site_fract_y
_atom_site_fract_z
_atom_site_U_iso_or_equiv
_atom_site_adp_type
_atom_site_occupancy
_atom_site_symmetry_multiplicity
_atom_site_Wyckoff_symbol
_atom_site_calc_flag
_atom_site_refinement_flags
_atom_site_disorder_assembly
_atom_site_disorder_group
Pb Pb 0.01524(3) 0.2500 0.70901(7) 0.0379(2) Uani 1 4 c d S . .
P P 0.09550(13) 0.2500 0.2180(4) 0.0187(5) Uani 1 4 c d S . .
S1 S 0.15393(13) 0.2500 0.9462(4) 0.0243(5) Uani 1 4 c d S . .
S2 S 0.98403(15) 0.2500 0.1584(5) 0.0379(7) Uani 1 4 c d S . .
S3 S 0.11841(11) 0.0058(3) 0.3940(3) 0.0279(4) Uani 1 8 d d . . .
Cs Cs 0.29577(4) 0.2500 0.42996(18) 0.0459(3) Uani 1 4 c d S . .

loop_
_atom_site_aniso_label
_atom_site_aniso_U_11
_atom_site_aniso_U_22
_atom_site_aniso_U_33
_atom_site_aniso_U_23
_atom_site_aniso_U_13
_atom_site_aniso_U_12
Pb 0.0218(3) 0.0659(4) 0.0260(3) 0.000 0.00008(15) 0.000
P 0.0134(11) 0.0196(10) 0.0231(11) 0.000 0.0015(8) 0.000
S1 0.0152(11) 0.0293(12) 0.0284(11) 0.000 0.0055(8) 0.000
S2 0.0106(12) 0.074(2) 0.0289(13) 0.000 0.0023(9) 0.000
S3 0.0300(10) 0.0208(8) 0.0329(9) 0.0053(7) -0.0022(7) -0.0018(6)
Cs 0.0210(4) 0.0299(4) 0.0869(7) 0.000 -0.0138(4) 0.000

loop_
_atom_type_symbol
_atom_type_description
_atom_type_scat_dispersion_real
_atom_type_scat_dispersion_imag
_atom_type_scat_source
P P 0.1023 0.0942 'International Tables Vol C Tables 4.2.6.8 and 6.1.1.4'
S S 0.1246 0.1234 'International Tables Vol C Tables 4.2.6.8 and 6.1.1.4'
Cs Cs -0.3680 2.1192 'International Tables Vol C Tables 4.2.6.8 and 6.1.1.4'
Pb Pb -3.3944 10.1111 'International Tables Vol C Tables 4.2.6.8 and 6.1.1.4'

loop_
_geom_angle_atom_site_label_1
_geom_angle_atom_site_label_2
_geom_angle_atom_site_label_3
_geom_angle
_geom_angle_site_symmetry_1
_geom_angle_site_symmetry_3
_geom_angle_publ_flag
S2 Pb S1 70.39(7) 1_456 . ?
S2 Pb S3 93.14(6) 1_456 5_556 ?
S1 Pb S3 142.31(4) . 5_556 ?
S2 Pb S3 93.14(6) 1_456 3_556 ?
S1 Pb S3 142.31(4) . 3_556 ?
S3 Pb S3 69.35(7) 5_556 3_556 ?
S2 Pb Cs 48.87(6) 1_456 6_557 ?
S1 Pb Cs 119.27(5) . 6_557 ?
S3 Pb Cs 54.41(4) 5_556 6_557 ?
S3 Pb Cs 54.41(4) 3_556 6_557 ?
S1 P S3 111.00(10) 1_554 7_565 ?
S1 P S3 111.00(10) 1_554 . ?
S3 P S3 108.70(16) 7_565 . ?
S1 P S2 111.03(16) 1_554 1_455 ?
S3 P S2 107.48(11) 7_565 1_455 ?
S3 P S2 107.48(11) . 1_455 ?
S1 P Cs 78.68(10) 1_554 . ?
S3 P Cs 67.65(9) 7_565 . ?
S3 P Cs 67.65(9) . . ?
S2 P Cs 170.30(13) 1_455 . ?
P S1 Pb 89.24(11) 1_556 . ?
P S1 Cs 99.26(5) 1_556 2_565 ?
Pb S1 Cs 101.99(5) . 2_565 ?
P S1 Cs 99.26(5) 1_556 2 ?
Pb S1 Cs 101.99(5) . 2 ?
Cs S1 Cs 149.74(8) 2_565 2 ?
P S1 Cs 71.62(10) 1_556 1_556 ?
Pb S1 Cs 160.86(8) . 1_556 ?
Cs S1 Cs 81.70(4) 2_565 1_556 ?
Cs S1 Cs 81.70(4) 2 1_556 ?
P S1 Cs 173.42(13) 1_556 . ?
Pb S1 Cs 97.34(7) . . ?
Cs S1 Cs 79.43(4) 2_565 . ?
Cs S1 Cs 79.43(4) 2 . ?
Cs S1 Cs 101.80(5) 1_556 . ?
P S2 Pb 89.34(12) 1_655 1_654 ?
P S2 Cs 178.73(15) 1_655 6_656 ?
Pb S2 Cs 91.93(8) 1_654 6_656 ?
P S3 Pb 100.60(10) . 5_556 ?
P S3 Cs 80.98(9) . . ?
Pb S3 Cs 167.98(7) 5_556 . ?
P S3 Cs 91.87(9) . 2_554 ?
Pb S3 Cs 84.18(5) 5_556 2_554 ?
Cs S3 Cs 83.85(4) . 2_554 ?
P S3 Cs 150.42(10) . 2 ?
Pb S3 Cs 103.68(5) 5_556 2 ?
Cs S3 Cs 78.80(4) . 2 ?
Cs S3 Cs 107.09(5) 2_554 2 ?
S2 Cs S1 75.45(4) 6_556 2_564 ?
S2 Cs S1 75.45(4) 6_556 2_554 ?
S1 Cs S1 149.74(8) 2_564 2_554 ?
S2 Cs S3 149.91(4) 6_556 . ?
S1 Cs S3 132.33(5) 2_564 . ?
S1 Cs S3 77.90(5) 2_554 . ?
S2 Cs S3 149.91(4) 6_556 7_565 ?
S1 Cs S3 77.90(5) 2_564 7_565 ?
S1 Cs S3 132.33(5) 2_554 7_565 ?
S3 Cs S3 54.43(6) . 7_565 ?
S2 Cs S3 73.58(6) 6_556 8_666 ?
S1 Cs S3 54.74(5) 2_564 8_666 ?
S1 Cs S3 108.43(5) 2_554 8_666 ?
S3 Cs S3 128.97(6) . 8_666 ?
S3 Cs S3 101.86(5) 7_565 8_666 ?
S2 Cs S3 73.58(6) 6_556 2 ?
S1 Cs S3 108.43(5) 2_564 2 ?
S1 Cs S3 54.74(5) 2_554 2 ?
S3 Cs S3 101.86(5) . 2 ?
S3 Cs S3 128.97(6) 7_565 2 ?
S3 Cs S3 55.14(5) 8_666 2 ?
S2 Cs P 150.40(7) 6_556 . ?
S1 Cs P 104.68(4) 2_564 . ?
S1 Cs P 104.68(4) 2_554 . ?
S3 Cs P 31.37(3) . . ?
S3 Cs P 31.37(3) 7_565 . ?
S3 Cs P 131.35(5) 8_666 . ?
S3 Cs P 131.35(5) 2 . ?
S2 Cs S1 120.70(7) 6_556 1_554 ?
S1 Cs S1 100.91(5) 2_564 1_554 ?
S1 Cs S1 100.91(5) 2_554 1_554 ?
S3 Cs S1 51.80(4) . 1_554 ?
S3 Cs S1 51.80(4) 7_565 1_554 ?
S3 Cs S1 150.08(3) 8_666 1_554 ?
S3 Cs S1 150.08(3) 2 1_554 ?
P Cs S1 29.70(5) . 1_554 ?
S2 Cs S3 59.58(5) 6_556 2_554 ?
S1 Cs S3 109.46(6) 2_564 2_554 ?
S1 Cs S3 61.26(5) 2_554 2_554 ?
S3 Cs S3 95.20(5) . 2_554 ?
S3 Cs S3 118.44(5) 7_565 2_554 ?
S3 Cs S3 133.17(6) 8_666 2_554 ?
S3 Cs S3 107.09(5) 2 2_554 ?
P Cs S3 93.94(5) . 2_554 ?
S1 Cs S3 67.15(5) 1_554 2_554 ?
S2 Cs S3 59.58(5) 6_556 8_665 ?
S1 Cs S3 61.26(5) 2_564 8_665 ?
S1 Cs S3 109.46(6) 2_554 8_665 ?
S3 Cs S3 118.44(5) . 8_665 ?
S3 Cs S3 95.20(5) 7_565 8_665 ?
S3 Cs S3 107.09(5) 8_666 8_665 ?
S3 Cs S3 133.17(6) 2 8_665 ?
P Cs S3 93.94(5) . 8_665 ?
S1 Cs S3 67.15(5) 1_554 8_665 ?
S3 Cs S3 49.87(5) 2_554 8_665 ?
S2 Cs S1 137.50(7) 6_556 . ?
S1 Cs S1 97.89(5) 2_564 . ?
S1 Cs S1 97.89(5) 2_554 . ?
S3 Cs S1 60.06(5) . . ?
S3 Cs S1 60.06(5) 7_565 . ?
S3 Cs S1 68.94(5) 8_666 . ?
S3 Cs S1 68.94(5) 2 . ?
P Cs S1 72.10(5) . . ?
S1 Cs S1 101.80(5) 1_554 . ?
S3 Cs S1 151.82(3) 2_554 . ?
S3 Cs S1 151.82(3) 8_665 . ?

loop_
_geom_bond_atom_site_label_1
_geom_bond_atom_site_label_2
_geom_bond_distance
_geom_bond_site_symmetry_2
_geom_bond_publ_flag
Pb S2 2.910(3) 1_456 ?
Pb S1 2.938(3) . ?
Pb S3 3.061(2) 5_556 ?
Pb S3 3.061(2) 3_556 ?
Pb Cs 4.6030(9) 6_557 ?
P S1 2.027(3) 1_554 ?
P S3 2.047(2) 7_565 ?
P S3 2.047(2) . ?
P S2 2.062(4) 1_455 ?
P Cs 3.883(3) . ?
S1 P 2.027(3) 1_556 ?
S1 Cs 3.5265(7) 2_565 ?
S1 Cs 3.5265(7) 2 ?
S1 Cs 4.012(3) 1_556 ?
S1 Cs 4.172(3) . ?
S2 P 2.062(4) 1_655 ?
S2 Pb 2.910(3) 1_654 ?
S2 Cs 3.469(3) 6_656 ?
S3 Pb 3.061(2) 5_556 ?
S3 Cs 3.636(2) . ?
S3 Cs 3.762(2) 2_554 ?
S3 Cs 4.130(2) 2 ?
Cs S2 3.469(3) 6_556 ?
Cs S1 3.5265(7) 2_564 ?
Cs S1 3.5265(7) 2_554 ?
Cs S3 3.636(2) 7_565 ?
Cs S3 3.762(2) 8_666 ?
Cs S3 3.762(2) 2 ?
Cs S1 4.012(3) 1_554 ?
Cs S3 4.130(2) 2_554 ?
Cs S3 4.130(2) 8_665 ?
